data_8102672
loop_
_publ_author_name
'Su-Zhen Bai'
'Xin-Hua Lou'
'Hong-Mei Li'
'Wei-Chun Yang'
'Hui Shi'

_publ_section_title
;
 Crystal structure of (acetylferrocene
 oxime-k2C9,N)-chloro(tricyclohexylphosphine-kP)palladium(II),
 PdCl[(C7H7NO)Fe(C5H5)][P(C6H11)3]
;
_journal_issue 2
_journal_name_full 'Zeitschrift f\"ur Kristallographie - New Crystal Structures'
_journal_page_first 270
_journal_volume 225
_journal_year 2010
_chemical_formula_sum 'C30 H45 Cl Fe N O P Pd'
_chemical_formula_weight 664.34
_chemical_name_systematic
; 
(acetylferrocene oxime-<i>k^2^</i><i>C^9^</i>,
<i>N</i>)chloro(tricyclohexylphosphine-<i>k</i><i>P</i>)
palladium(II), C~30~H~45~ClFeNOPPd
;
_space_group_IT_number 14
_symmetry_cell_setting monoclinic
_symmetry_space_group_name_Hall '-P 2ybc'
_symmetry_space_group_name_H-M 'P 1 21/c 1'
_atom_sites_solution_hydrogens geom
_atom_sites_solution_primary direct
_atom_sites_solution_secondary difmap
_audit_creation_method SHELXL-97
_cell_angle_alpha 90.00
_cell_angle_beta 104.88(3)
_cell_angle_gamma 90.00
_cell_formula_units_Z 4
_cell_length_a 13.576(3)
_cell_length_b 11.824(2)
_cell_length_c 19.861(4)
_cell_measurement_reflns_used 398
_cell_measurement_temperature 291(2)
_cell_measurement_theta_max 25.1
_cell_measurement_theta_min 2
_cell_volume 3081.2(11)
_computing_cell_refinement raxis
_computing_data_collection raxis
_computing_data_reduction raxis
_computing_molecular_graphics texsan
_computing_publication_material texsan
_computing_structure_refinement 'SHELXL-97 (Sheldrick, 1997)'
_computing_structure_solution 'SHELXS-97 (Sheldrick, 1990)'
_diffrn_ambient_temperature 291(2)
_diffrn_detector_area_resol_mean 0
_diffrn_measured_fraction_theta_full 0.934
_diffrn_measured_fraction_theta_max 0.934
_diffrn_measurement_device_type R-AXIS-IV
_diffrn_measurement_method 'Oscillation  frames'
_diffrn_radiation_monochromator graphite
_diffrn_radiation_source 'fine-focus sealed tube'
_diffrn_radiation_type MoK\a
_diffrn_radiation_wavelength 0.71073
_diffrn_reflns_av_R_equivalents 0.0333
_diffrn_reflns_av_sigmaI/netI 0.0395
_diffrn_reflns_limit_h_max 17
_diffrn_reflns_limit_h_min 0
_diffrn_reflns_limit_k_max 15
_diffrn_reflns_limit_k_min -15
_diffrn_reflns_limit_l_max 24
_diffrn_reflns_limit_l_min -25
_diffrn_reflns_number 11388
_diffrn_reflns_theta_full 27.53
_diffrn_reflns_theta_max 27.53
_diffrn_reflns_theta_min 1.55
_diffrn_standards_decay_% 0
_diffrn_standards_interval_count 0
_diffrn_standards_interval_time 0
_diffrn_standards_number 0
_exptl_absorpt_coefficient_mu 1.215
_exptl_absorpt_correction_T_max 0.8293
_exptl_absorpt_correction_T_min 0.7931
_exptl_absorpt_correction_type multi-scan
_exptl_crystal_colour red
_exptl_crystal_density_diffrn 1.432
_exptl_crystal_density_method 'not measured'
_exptl_crystal_description prismatic
_exptl_crystal_F_000 1376
_exptl_crystal_size_max 0.20
_exptl_crystal_size_mid 0.18
_exptl_crystal_size_min 0.16
_refine_diff_density_max 0.503
_refine_diff_density_min -0.567
_refine_diff_density_rms 0.087
_refine_ls_extinction_coef 0.0060(2)
_refine_ls_extinction_expression Fc^*^=kFc[1+0.001xFc^2^\l^3^/sin(2\q)]^-1/4^
_refine_ls_extinction_method SHELXL
_refine_ls_goodness_of_fit_ref 1.096
_refine_ls_hydrogen_treatment constr
_refine_ls_matrix_type full
_refine_ls_number_parameters 330
_refine_ls_number_reflns 6648
_refine_ls_number_restraints 0
_refine_ls_restrained_S_all 1.096
_refine_ls_R_factor_all 0.0632
_refine_ls_R_factor_gt 0.0465
_refine_ls_shift/su_max 0.000
_refine_ls_shift/su_mean 0.000
_refine_ls_structure_factor_coef Fsqd
_refine_ls_weighting_details 'calc w=1/[\s^2^(Fo^2^)+(0.0325P)^2^+4.6827P] where P=(Fo^2^+2Fc^2^)/3'
_refine_ls_weighting_scheme calc
_refine_ls_wR_factor_gt 0.0939
_refine_ls_wR_factor_ref 0.1015
_reflns_number_gt 5474
_reflns_number_total 6648
_reflns_threshold_expression >2sigma(I)
_cod_data_source_file 1267-2929.cff
_cod_data_source_block p21c
_cod_depositor_comments
;
The following automatic conversions were performed:
'_symmetry_cell_setting' value 'Monoclinic' changed to 'monoclinic'
according to '/home/saulius/struct/CIF-dictionaries/cif_core.dic'
dictionary named 'cif_core.dic' version 2.4.1 from 2010-06-29.

Automatic conversion script
Id: cif_fix_enum 1555 2011-01-17 13:19:09Z saulius 
;
_cod_original_cell_volume 3081.5(11)
_cod_original_sg_symbol_H-M P2(1)/c
_cod_database_code 8102672

loop_
_symmetry_equiv_pos_as_xyz
'x, y, z'
'-x, y+1/2, -z+1/2'
'-x, -y, -z'
'x, -y-1/2, z-1/2'

loop_
_atom_site_label
_atom_site_type_symbol
_atom_site_fract_x
_atom_site_fract_y
_atom_site_fract_z
_atom_site_U_iso_or_equiv
_atom_site_adp_type
_atom_site_occupancy
_atom_site_symmetry_multiplicity
_atom_site_calc_flag
_atom_site_refinement_flags
_atom_site_disorder_assembly
_atom_site_disorder_group
Pd1 Pd 0.17363(2) 0.40766(2) 0.137587(15) 0.03719(10) Uani 1 1 d . . .
Fe1 Fe 0.45109(4) 0.44852(5) 0.19032(3) 0.04907(17) Uani 1 1 d . . .
P1 P 0.10150(7) 0.55931(8) 0.17673(5) 0.0330(2) Uani 1 1 d . . .
Cl1 Cl 0.03955(9) 0.27512(9) 0.13797(7) 0.0647(3) Uani 1 1 d . . .
N1 N 0.2403(3) 0.2779(3) 0.0916(2) 0.0581(10) Uani 1 1 d . . .
C1 C 0.5843(4) 0.3665(6) 0.2354(3) 0.0884(18) Uani 1 1 d . . .
H1A H 0.6376 0.3459 0.2125 0.106 Uiso 1 1 calc R . .
C2 C 0.5792(4) 0.4664(5) 0.2717(3) 0.0780(16) Uani 1 1 d . . .
H2A H 0.6279 0.5291 0.2780 0.094 Uiso 1 1 calc R . .
C3 C 0.4919(4) 0.4626(5) 0.2969(3) 0.0706(14) Uani 1 1 d . . .
H3A H 0.4696 0.5223 0.3238 0.085 Uiso 1 1 calc R . .
C4 C 0.4416(4) 0.3606(5) 0.2771(3) 0.0794(16) Uani 1 1 d . . .
H4A H 0.3792 0.3345 0.2884 0.095 Uiso 1 1 calc R . .
C5 C 0.5002(6) 0.3001(5) 0.2385(3) 0.096(2) Uani 1 1 d . . .
H5A H 0.4846 0.2246 0.2183 0.116 Uiso 1 1 calc R . .
C6 C 0.4494(3) 0.4694(4) 0.0883(3) 0.0612(12) Uani 1 1 d . . .
H6A H 0.4998 0.4407 0.0650 0.073 Uiso 1 1 calc R . .
C7 C 0.4505(3) 0.5757(4) 0.1205(3) 0.0554(11) Uani 1 1 d . . .
H7A H 0.5031 0.6338 0.1245 0.066 Uiso 1 1 calc R . .
C8 C 0.3624(3) 0.5838(3) 0.1471(2) 0.0424(9) Uani 1 1 d . . .
H8A H 0.3457 0.6483 0.1731 0.051 Uiso 1 1 calc R . .
C9 C 0.3035(3) 0.4830(3) 0.1310(2) 0.0403(8) Uani 1 1 d . . .
C10 C 0.3587(3) 0.4115(3) 0.0953(2) 0.0480(9) Uani 1 1 d . . .
C11 C 0.3247(4) 0.2978(4) 0.0760(3) 0.0595(12) Uani 1 1 d . . .
C12 C 0.3813(4) 0.2125(5) 0.0445(3) 0.093(2) Uani 1 1 d . . .
H12A H 0.3438 0.1429 0.0371 0.140 Uiso 1 1 calc R . .
H12B H 0.4473 0.1996 0.0756 0.140 Uiso 1 1 calc R . .
H12C H 0.3892 0.2404 0.0008 0.140 Uiso 1 1 calc R . .
C13 C 0.1270(3) 0.6950(3) 0.13833(18) 0.0337(7) Uani 1 1 d . . .
H13A H 0.1998 0.7090 0.1584 0.040 Uiso 1 1 calc R . .
C14 C 0.1151(3) 0.6877(3) 0.0593(2) 0.0448(9) Uani 1 1 d . . .
H14A H 0.1508 0.6216 0.0488 0.054 Uiso 1 1 calc R . .
H14B H 0.0436 0.6801 0.0353 0.054 Uiso 1 1 calc R . .
C15 C 0.1582(4) 0.7933(3) 0.0339(2) 0.0519(10) Uani 1 1 d . . .
H15A H 0.2311 0.7968 0.0546 0.062 Uiso 1 1 calc R . .
H15B H 0.1471 0.7896 -0.0163 0.062 Uiso 1 1 calc R . .
C16 C 0.1082(4) 0.8990(3) 0.0530(2) 0.0569(11) Uani 1 1 d . . .
H16A H 0.0368 0.8997 0.0278 0.068 Uiso 1 1 calc R . .
H16B H 0.1403 0.9652 0.0390 0.068 Uiso 1 1 calc R . .
C17 C 0.1168(4) 0.9051(3) 0.1306(2) 0.0540(10) Uani 1 1 d . . .
H17A H 0.0802 0.9710 0.1403 0.065 Uiso 1 1 calc R . .
H17B H 0.1879 0.9136 0.1555 0.065 Uiso 1 1 calc R . .
C18 C 0.0740(3) 0.7997(3) 0.1567(2) 0.0458(9) Uani 1 1 d . . .
H18A H 0.0013 0.7947 0.1355 0.055 Uiso 1 1 calc R . .
H18B H 0.0843 0.8042 0.2068 0.055 Uiso 1 1 calc R . .
C19 C -0.0381(3) 0.5369(3) 0.1608(2) 0.0417(9) Uani 1 1 d . . .
H19A H -0.0448 0.4608 0.1787 0.050 Uiso 1 1 calc R . .
C20 C -0.0936(3) 0.5310(4) 0.0835(2) 0.0512(10) Uani 1 1 d . . .
H20A H -0.0947 0.6054 0.0627 0.061 Uiso 1 1 calc R . .
H20B H -0.0575 0.4801 0.0598 0.061 Uiso 1 1 calc R . .
C21 C -0.2021(3) 0.4892(5) 0.0745(3) 0.0690(14) Uani 1 1 d . . .
H21A H -0.2371 0.4886 0.0253 0.083 Uiso 1 1 calc R . .
H21B H -0.2006 0.4123 0.0917 0.083 Uiso 1 1 calc R . .
C22 C -0.2599(3) 0.5628(5) 0.1129(3) 0.0779(16) Uani 1 1 d . . .
H22A H -0.3272 0.5312 0.1082 0.093 Uiso 1 1 calc R . .
H22B H -0.2681 0.6376 0.0921 0.093 Uiso 1 1 calc R . .
C23 C -0.2049(3) 0.5726(5) 0.1900(3) 0.0747(16) Uani 1 1 d . . .
H23A H -0.2045 0.4994 0.2122 0.090 Uiso 1 1 calc R . .
H23B H -0.2413 0.6252 0.2124 0.090 Uiso 1 1 calc R . .
C24 C -0.0952(3) 0.6135(5) 0.1999(3) 0.0629(13) Uani 1 1 d . . .
H24A H -0.0956 0.6903 0.1827 0.075 Uiso 1 1 calc R . .
H24B H -0.0605 0.6137 0.2491 0.075 Uiso 1 1 calc R . .
C25 C 0.1452(3) 0.5786(3) 0.27195(19) 0.0390(8) Uani 1 1 d . . .
H25A H 0.0990 0.6325 0.2856 0.047 Uiso 1 1 calc R . .
C26 C 0.1381(3) 0.4667(4) 0.3092(2) 0.0531(11) Uani 1 1 d . . .
H26A H 0.0687 0.4387 0.2951 0.064 Uiso 1 1 calc R . .
H26B H 0.1821 0.4112 0.2958 0.064 Uiso 1 1 calc R . .
C27 C 0.1696(4) 0.4818(4) 0.3884(2) 0.0628(13) Uani 1 1 d . . .
H27A H 0.1225 0.5329 0.4023 0.075 Uiso 1 1 calc R . .
H27B H 0.1664 0.4094 0.4107 0.075 Uiso 1 1 calc R . .
C28 C 0.2770(4) 0.5287(4) 0.4122(2) 0.0623(12) Uani 1 1 d . . .
H28A H 0.2941 0.5416 0.4621 0.075 Uiso 1 1 calc R . .
H28B H 0.3249 0.4742 0.4025 0.075 Uiso 1 1 calc R . .
C29 C 0.2855(4) 0.6388(4) 0.3751(2) 0.0590(11) Uani 1 1 d . . .
H29A H 0.3556 0.6648 0.3887 0.071 Uiso 1 1 calc R . .
H29B H 0.2435 0.6957 0.3894 0.071 Uiso 1 1 calc R . .
C30 C 0.2522(3) 0.6262(4) 0.2956(2) 0.0478(10) Uani 1 1 d . . .
H30A H 0.2545 0.6994 0.2741 0.057 Uiso 1 1 calc R . .
H30B H 0.2991 0.5763 0.2806 0.057 Uiso 1 1 calc R . .
O1 O 0.2001(3) 0.1707(3) 0.0769(3) 0.0915(14) Uani 1 1 d . . .
H1E H 0.144(5) 0.177(6) 0.094(4) 0.12(3) Uiso 1 1 d . . .

loop_
_atom_site_aniso_label
_atom_site_aniso_U_11
_atom_site_aniso_U_22
_atom_site_aniso_U_33
_atom_site_aniso_U_23
_atom_site_aniso_U_13
_atom_site_aniso_U_12
Pd1 0.03879(16) 0.02818(14) 0.04244(17) -0.00156(12) 0.00650(11) -0.00219(12)
Fe1 0.0379(3) 0.0419(3) 0.0644(4) -0.0021(3) 0.0075(3) 0.0087(2)
P1 0.0322(4) 0.0341(4) 0.0330(5) -0.0003(4) 0.0090(4) -0.0024(4)
Cl1 0.0646(7) 0.0445(6) 0.0825(8) 0.0032(5) 0.0141(6) -0.0189(5)
N1 0.062(2) 0.0358(18) 0.073(3) -0.0191(17) 0.012(2) -0.0021(17)
C1 0.061(3) 0.087(4) 0.106(5) 0.005(4) 0.002(3) 0.041(3)
C2 0.045(3) 0.081(4) 0.093(4) -0.004(3) -0.009(3) 0.010(3)
C3 0.058(3) 0.077(4) 0.066(3) 0.002(3) -0.002(2) 0.012(3)
C4 0.071(3) 0.078(4) 0.081(4) 0.028(3) 0.004(3) 0.002(3)
C5 0.119(5) 0.043(3) 0.098(5) 0.006(3) -0.024(4) 0.020(3)
C6 0.048(2) 0.070(3) 0.071(3) -0.005(2) 0.024(2) 0.009(2)
C7 0.043(2) 0.049(2) 0.077(3) 0.004(2) 0.021(2) -0.0008(19)
C8 0.0345(18) 0.0368(19) 0.057(2) 0.0026(17) 0.0139(17) 0.0046(16)
C9 0.0372(18) 0.0359(19) 0.048(2) 0.0020(16) 0.0112(16) 0.0050(16)
C10 0.048(2) 0.043(2) 0.051(2) -0.0058(18) 0.0106(18) 0.0070(18)
C11 0.058(3) 0.052(3) 0.065(3) -0.018(2) 0.009(2) 0.014(2)
C12 0.082(4) 0.078(4) 0.119(5) -0.043(4) 0.024(4) 0.023(3)
C13 0.0337(17) 0.0345(17) 0.0341(18) 0.0012(14) 0.0111(14) 0.0023(14)
C14 0.062(2) 0.0376(19) 0.037(2) 0.0032(16) 0.0170(18) 0.0012(18)
C15 0.068(3) 0.048(2) 0.044(2) 0.0054(18) 0.022(2) -0.003(2)
C16 0.072(3) 0.038(2) 0.061(3) 0.012(2) 0.019(2) 0.003(2)
C17 0.071(3) 0.0327(19) 0.062(3) -0.0023(19) 0.025(2) 0.002(2)
C18 0.053(2) 0.040(2) 0.048(2) 0.0025(17) 0.0193(19) 0.0084(18)
C19 0.0339(18) 0.048(2) 0.042(2) -0.0039(17) 0.0089(16) -0.0054(16)
C20 0.0353(19) 0.074(3) 0.042(2) -0.002(2) 0.0052(17) 0.002(2)
C21 0.044(2) 0.100(4) 0.056(3) -0.009(3) 0.001(2) -0.012(3)
C22 0.038(2) 0.115(5) 0.082(4) -0.001(3) 0.018(2) 0.002(3)
C23 0.042(2) 0.111(5) 0.078(4) -0.012(3) 0.027(2) -0.010(3)
C24 0.044(2) 0.089(4) 0.062(3) -0.023(3) 0.025(2) -0.010(2)
C25 0.0384(18) 0.043(2) 0.0362(19) 0.0010(16) 0.0106(15) -0.0047(16)
C26 0.063(3) 0.055(2) 0.038(2) 0.0069(19) 0.007(2) -0.019(2)
C27 0.078(3) 0.069(3) 0.039(2) 0.009(2) 0.011(2) -0.024(3)
C28 0.068(3) 0.077(3) 0.037(2) 0.004(2) 0.002(2) -0.003(3)
C29 0.058(3) 0.070(3) 0.044(2) -0.004(2) 0.003(2) -0.020(2)
C30 0.045(2) 0.055(2) 0.042(2) -0.0001(18) 0.0087(17) -0.0143(19)
O1 0.096(3) 0.0383(18) 0.141(4) -0.036(2) 0.033(3) -0.0124(19)

loop_
_atom_type_symbol
_atom_type_description
_atom_type_scat_dispersion_real
_atom_type_scat_dispersion_imag
_atom_type_scat_source
C C 0.0033 0.0016 'International Tables Vol C Tables 4.2.6.8 and 6.1.1.4'
H H 0.0000 0.0000 'International Tables Vol C Tables 4.2.6.8 and 6.1.1.4'
N N 0.0061 0.0033 'International Tables Vol C Tables 4.2.6.8 and 6.1.1.4'
O O 0.0106 0.0060 'International Tables Vol C Tables 4.2.6.8 and 6.1.1.4'
P P 0.1023 0.0942 'International Tables Vol C Tables 4.2.6.8 and 6.1.1.4'
Cl Cl 0.1484 0.1585 'International Tables Vol C Tables 4.2.6.8 and 6.1.1.4'
Fe Fe 0.3463 0.8444 'International Tables Vol C Tables 4.2.6.8 and 6.1.1.4'
Pd Pd -0.9988 1.0072 'International Tables Vol C Tables 4.2.6.8 and 6.1.1.4'

loop_
_geom_angle_atom_site_label_1
_geom_angle_atom_site_label_2
_geom_angle_atom_site_label_3
_geom_angle
_geom_angle_site_symmetry_1
_geom_angle_site_symmetry_3
_geom_angle_publ_flag
C9 Pd1 N1 79.20(15) . . ?
C9 Pd1 P1 97.74(11) . . ?
N1 Pd1 P1 173.72(11) . . ?
C9 Pd1 Cl1 165.29(11) . . ?
N1 Pd1 Cl1 86.36(11) . . ?
P1 Pd1 Cl1 96.90(4) . . ?
C10 Fe1 C5 107.6(2) . . ?
C10 Fe1 C6 41.67(17) . . ?
C5 Fe1 C6 119.5(3) . . ?
C10 Fe1 C7 68.48(18) . . ?
C5 Fe1 C7 154.2(3) . . ?
C6 Fe1 C7 40.40(18) . . ?
C10 Fe1 C1 124.8(2) . . ?
C5 Fe1 C1 40.2(3) . . ?
C6 Fe1 C1 106.0(2) . . ?
C7 Fe1 C1 119.7(2) . . ?
C10 Fe1 C4 121.1(2) . . ?
C5 Fe1 C4 41.1(3) . . ?
C6 Fe1 C4 156.0(2) . . ?
C7 Fe1 C4 162.9(2) . . ?
C1 Fe1 C4 68.3(3) . . ?
C10 Fe1 C8 67.85(16) . . ?
C5 Fe1 C8 163.3(3) . . ?
C6 Fe1 C8 68.53(17) . . ?
C7 Fe1 C8 40.83(15) . . ?
C1 Fe1 C8 155.6(2) . . ?
C4 Fe1 C8 126.3(2) . . ?
C10 Fe1 C3 156.4(2) . . ?
C5 Fe1 C3 67.3(2) . . ?
C6 Fe1 C3 161.4(2) . . ?
C7 Fe1 C3 126.4(2) . . ?
C1 Fe1 C3 67.2(2) . . ?
C4 Fe1 C3 39.7(2) . . ?
C8 Fe1 C3 110.01(19) . . ?
C10 Fe1 C2 161.6(2) . . ?
C5 Fe1 C2 67.0(2) . . ?
C6 Fe1 C2 124.1(2) . . ?
C7 Fe1 C2 108.2(2) . . ?
C1 Fe1 C2 39.8(2) . . ?
C4 Fe1 C2 67.3(2) . . ?
C8 Fe1 C2 122.3(2) . . ?
C3 Fe1 C2 39.8(2) . . ?
C10 Fe1 C9 40.72(15) . . ?
C5 Fe1 C9 126.0(2) . . ?
C6 Fe1 C9 69.53(16) . . ?
C7 Fe1 C9 68.72(16) . . ?
C1 Fe1 C9 162.3(2) . . ?
C4 Fe1 C9 108.43(19) . . ?
C8 Fe1 C9 40.26(14) . . ?
C3 Fe1 C9 122.17(18) . . ?
C2 Fe1 C9 156.6(2) . . ?
C25 P1 C13 105.72(16) . . ?
C25 P1 C19 103.73(17) . . ?
C13 P1 C19 110.19(17) . . ?
C25 P1 Pd1 113.23(13) . . ?
C13 P1 Pd1 113.62(11) . . ?
C19 P1 Pd1 109.83(13) . . ?
C11 N1 O1 116.5(4) . . ?
C11 N1 Pd1 118.8(3) . . ?
O1 N1 Pd1 124.7(3) . . ?
C2 C1 C5 107.6(6) . . ?
C2 C1 Fe1 70.6(3) . . ?
C5 C1 Fe1 69.3(3) . . ?
C2 C1 H1A 126.2 . . ?
C5 C1 H1A 126.2 . . ?
Fe1 C1 H1A 126.2 . . ?
C1 C2 C3 108.4(6) . . ?
C1 C2 Fe1 69.6(3) . . ?
C3 C2 Fe1 69.9(3) . . ?
C1 C2 H2A 125.8 . . ?
C3 C2 H2A 125.8 . . ?
Fe1 C2 H2A 125.8 . . ?
C4 C3 C2 109.0(5) . . ?
C4 C3 Fe1 69.8(3) . . ?
C2 C3 Fe1 70.3(3) . . ?
C4 C3 H3A 125.5 . . ?
C2 C3 H3A 125.5 . . ?
Fe1 C3 H3A 125.5 . . ?
C3 C4 C5 106.5(5) . . ?
C3 C4 Fe1 70.4(3) . . ?
C5 C4 Fe1 68.8(3) . . ?
C3 C4 H4A 126.7 . . ?
C5 C4 H4A 126.7 . . ?
Fe1 C4 H4A 126.7 . . ?
C1 C5 C4 108.4(5) . . ?
C1 C5 Fe1 70.5(3) . . ?
C4 C5 Fe1 70.1(3) . . ?
C1 C5 H5A 125.8 . . ?
C4 C5 H5A 125.8 . . ?
Fe1 C5 H5A 125.8 . . ?
C7 C6 C10 106.7(4) . . ?
C7 C6 Fe1 70.1(3) . . ?
C10 C6 Fe1 68.8(3) . . ?
C7 C6 H6A 126.6 . . ?
C10 C6 H6A 126.6 . . ?
Fe1 C6 H6A 126.6 . . ?
C6 C7 C8 108.4(4) . . ?
C6 C7 Fe1 69.5(3) . . ?
C8 C7 Fe1 69.9(2) . . ?
C6 C7 H7A 125.8 . . ?
C8 C7 H7A 125.8 . . ?
Fe1 C7 H7A 125.8 . . ?
C9 C8 C7 109.6(3) . . ?
C9 C8 Fe1 71.2(2) . . ?
C7 C8 Fe1 69.2(2) . . ?
C9 C8 H8A 125.2 . . ?
C7 C8 H8A 125.2 . . ?
Fe1 C8 H8A 125.2 . . ?
C8 C9 C10 105.6(3) . . ?
C8 C9 Pd1 143.8(3) . . ?
C10 C9 Pd1 110.5(3) . . ?
C8 C9 Fe1 68.6(2) . . ?
C10 C9 Fe1 67.4(2) . . ?
Pd1 C9 Fe1 127.40(19) . . ?
C9 C10 C11 120.6(4) . . ?
C9 C10 C6 109.6(4) . . ?
C11 C10 C6 129.7(4) . . ?
C9 C10 Fe1 71.9(2) . . ?
C11 C10 Fe1 121.9(3) . . ?
C6 C10 Fe1 69.5(3) . . ?
N1 C11 C10 110.6(4) . . ?
N1 C11 C12 124.2(4) . . ?
C10 C11 C12 125.1(5) . . ?
C11 C12 H12A 109.5 . . ?
C11 C12 H12B 109.5 . . ?
H12A C12 H12B 109.5 . . ?
C11 C12 H12C 109.5 . . ?
H12A C12 H12C 109.5 . . ?
H12B C12 H12C 109.5 . . ?
C18 C13 C14 110.9(3) . . ?
C18 C13 P1 117.2(2) . . ?
C14 C13 P1 113.0(2) . . ?
C18 C13 H13A 104.8 . . ?
C14 C13 H13A 104.8 . . ?
P1 C13 H13A 104.8 . . ?
C15 C14 C13 110.1(3) . . ?
C15 C14 H14A 109.6 . . ?
C13 C14 H14A 109.6 . . ?
C15 C14 H14B 109.6 . . ?
C13 C14 H14B 109.6 . . ?
H14A C14 H14B 108.1 . . ?
C16 C15 C14 111.1(3) . . ?
C16 C15 H15A 109.4 . . ?
C14 C15 H15A 109.4 . . ?
C16 C15 H15B 109.4 . . ?
C14 C15 H15B 109.4 . . ?
H15A C15 H15B 108.0 . . ?
C15 C16 C17 111.7(4) . . ?
C15 C16 H16A 109.3 . . ?
C17 C16 H16A 109.3 . . ?
C15 C16 H16B 109.3 . . ?
C17 C16 H16B 109.3 . . ?
H16A C16 H16B 107.9 . . ?
C16 C17 C18 111.8(4) . . ?
C16 C17 H17A 109.3 . . ?
C18 C17 H17A 109.3 . . ?
C16 C17 H17B 109.3 . . ?
C18 C17 H17B 109.3 . . ?
H17A C17 H17B 107.9 . . ?
C17 C18 C13 109.8(3) . . ?
C17 C18 H18A 109.7 . . ?
C13 C18 H18A 109.7 . . ?
C17 C18 H18B 109.7 . . ?
C13 C18 H18B 109.7 . . ?
H18A C18 H18B 108.2 . . ?
C24 C19 C20 110.7(3) . . ?
C24 C19 P1 117.2(3) . . ?
C20 C19 P1 113.2(3) . . ?
C24 C19 H19A 104.8 . . ?
C20 C19 H19A 104.8 . . ?
P1 C19 H19A 104.8 . . ?
C21 C20 C19 110.2(4) . . ?
C21 C20 H20A 109.6 . . ?
C19 C20 H20A 109.6 . . ?
C21 C20 H20B 109.6 . . ?
C19 C20 H20B 109.6 . . ?
H20A C20 H20B 108.1 . . ?
C22 C21 C20 111.6(4) . . ?
C22 C21 H21A 109.3 . . ?
C20 C21 H21A 109.3 . . ?
C22 C21 H21B 109.3 . . ?
C20 C21 H21B 109.3 . . ?
H21A C21 H21B 108.0 . . ?
C21 C22 C23 111.6(4) . . ?
C21 C22 H22A 109.3 . . ?
C23 C22 H22A 109.3 . . ?
C21 C22 H22B 109.3 . . ?
C23 C22 H22B 109.3 . . ?
H22A C22 H22B 108.0 . . ?
C22 C23 C24 111.2(4) . . ?
C22 C23 H23A 109.4 . . ?
C24 C23 H23A 109.4 . . ?
C22 C23 H23B 109.4 . . ?
C24 C23 H23B 109.4 . . ?
H23A C23 H23B 108.0 . . ?
C19 C24 C23 110.6(4) . . ?
C19 C24 H24A 109.5 . . ?
C23 C24 H24A 109.5 . . ?
C19 C24 H24B 109.5 . . ?
C23 C24 H24B 109.5 . . ?
H24A C24 H24B 108.1 . . ?
C30 C25 C26 110.2(3) . . ?
C30 C25 P1 113.2(3) . . ?
C26 C25 P1 110.2(3) . . ?
C30 C25 H25A 107.7 . . ?
C26 C25 H25A 107.7 . . ?
P1 C25 H25A 107.7 . . ?
C27 C26 C25 111.2(3) . . ?
C27 C26 H26A 109.4 . . ?
C25 C26 H26A 109.4 . . ?
C27 C26 H26B 109.4 . . ?
C25 C26 H26B 109.4 . . ?
H26A C26 H26B 108.0 . . ?
C28 C27 C26 110.8(4) . . ?
C28 C27 H27A 109.5 . . ?
C26 C27 H27A 109.5 . . ?
C28 C27 H27B 109.5 . . ?
C26 C27 H27B 109.5 . . ?
H27A C27 H27B 108.1 . . ?
C29 C28 C27 110.5(4) . . ?
C29 C28 H28A 109.5 . . ?
C27 C28 H28A 109.5 . . ?
C29 C28 H28B 109.5 . . ?
C27 C28 H28B 109.5 . . ?
H28A C28 H28B 108.1 . . ?
C28 C29 C30 112.2(4) . . ?
C28 C29 H29A 109.2 . . ?
C30 C29 H29A 109.2 . . ?
C28 C29 H29B 109.2 . . ?
C30 C29 H29B 109.2 . . ?
H29A C29 H29B 107.9 . . ?
C25 C30 C29 111.2(3) . . ?
C25 C30 H30A 109.4 . . ?
C29 C30 H30A 109.4 . . ?
C25 C30 H30B 109.4 . . ?
C29 C30 H30B 109.4 . . ?
H30A C30 H30B 108.0 . . ?
N1 O1 H1E 100(4) . . ?

loop_
_geom_bond_atom_site_label_1
_geom_bond_atom_site_label_2
_geom_bond_distance
_geom_bond_site_symmetry_2
_geom_bond_publ_flag
Pd1 C9 2.010(4) . ?
Pd1 N1 2.105(3) . ?
Pd1 P1 2.2738(10) . ?
Pd1 Cl1 2.4035(11) . ?
Fe1 C10 2.028(4) . ?
Fe1 C5 2.028(5) . ?
Fe1 C6 2.036(5) . ?
Fe1 C7 2.044(5) . ?
Fe1 C1 2.045(5) . ?
Fe1 C4 2.045(6) . ?
Fe1 C8 2.053(4) . ?
Fe1 C3 2.053(5) . ?
Fe1 C2 2.058(5) . ?
Fe1 C9 2.088(4) . ?
P1 C25 1.845(4) . ?
P1 C13 1.847(3) . ?
P1 C19 1.859(4) . ?
N1 C11 1.284(6) . ?
N1 O1 1.382(5) . ?
C1 C2 1.395(8) . ?
C1 C5 1.400(9) . ?
C1 H1A 0.9800 . ?
C2 C3 1.400(7) . ?
C2 H2A 0.9800 . ?
C3 C4 1.392(8) . ?
C3 H3A 0.9800 . ?
C4 C5 1.430(9) . ?
C4 H4A 0.9800 . ?
C5 H5A 0.9800 . ?
C6 C7 1.409(6) . ?
C6 C10 1.446(6) . ?
C6 H6A 0.9800 . ?
C7 C8 1.429(5) . ?
C7 H7A 0.9800 . ?
C8 C9 1.425(5) . ?
C8 H8A 0.9800 . ?
C9 C10 1.433(5) . ?
C10 C11 1.441(6) . ?
C11 C12 1.498(6) . ?
C12 H12A 0.9600 . ?
C12 H12B 0.9600 . ?
C12 H12C 0.9600 . ?
C13 C18 1.523(5) . ?
C13 C14 1.539(5) . ?
C13 H13A 0.9800 . ?
C14 C15 1.518(5) . ?
C14 H14A 0.9700 . ?
C14 H14B 0.9700 . ?
C15 C16 1.517(6) . ?
C15 H15A 0.9700 . ?
C15 H15B 0.9700 . ?
C16 C17 1.518(6) . ?
C16 H16A 0.9700 . ?
C16 H16B 0.9700 . ?
C17 C18 1.521(5) . ?
C17 H17A 0.9700 . ?
C17 H17B 0.9700 . ?
C18 H18A 0.9700 . ?
C18 H18B 0.9700 . ?
C19 C24 1.528(6) . ?
C19 C20 1.529(5) . ?
C19 H19A 0.9800 . ?
C20 C21 1.521(6) . ?
C20 H20A 0.9700 . ?
C20 H20B 0.9700 . ?
C21 C22 1.504(7) . ?
C21 H21A 0.9700 . ?
C21 H21B 0.9700 . ?
C22 C23 1.527(7) . ?
C22 H22A 0.9700 . ?
C22 H22B 0.9700 . ?
C23 C24 1.530(6) . ?
C23 H23A 0.9700 . ?
C23 H23B 0.9700 . ?
C24 H24A 0.9700 . ?
C24 H24B 0.9700 . ?
C25 C30 1.515(5) . ?
C25 C26 1.531(5) . ?
C25 H25A 0.9800 . ?
C26 C27 1.530(6) . ?
C26 H26A 0.9700 . ?
C26 H26B 0.9700 . ?
C27 C28 1.517(6) . ?
C27 H27A 0.9700 . ?
C27 H27B 0.9700 . ?
C28 C29 1.516(6) . ?
C28 H28A 0.9700 . ?
C28 H28B 0.9700 . ?
C29 C30 1.533(6) . ?
C29 H29A 0.9700 . ?
C29 H29B 0.9700 . ?
C30 H30A 0.9700 . ?
C30 H30B 0.9700 . ?
O1 H1E 0.90(6) . ?

loop_
_geom_hbond_atom_site_label_D
_geom_hbond_atom_site_label_H
_geom_hbond_atom_site_label_A
_geom_hbond_distance_DH
_geom_hbond_distance_HA
_geom_hbond_distance_DA
_geom_hbond_angle_DHA
_geom_hbond_site_symmetry_A
O1 H1E Cl1 0.90(6) 2.19(7) 3.017(5) 152(6) .

loop_
_geom_torsion_atom_site_label_1
_geom_torsion_atom_site_label_2
_geom_torsion_atom_site_label_3
_geom_torsion_atom_site_label_4
_geom_torsion
_geom_torsion_site_symmetry_1
_geom_torsion_site_symmetry_2
_geom_torsion_site_symmetry_3
_geom_torsion_site_symmetry_4
_geom_torsion_publ_flag
C9 Pd1 P1 C25 -83.85(17) . . . . ?
N1 Pd1 P1 C25 -144.3(10) . . . . ?
Cl1 Pd1 P1 C25 94.68(13) . . . . ?
C9 Pd1 P1 C13 36.79(17) . . . . ?
N1 Pd1 P1 C13 -23.7(10) . . . . ?
Cl1 Pd1 P1 C13 -144.68(13) . . . . ?
C9 Pd1 P1 C19 160.73(17) . . . . ?
N1 Pd1 P1 C19 100.3(10) . . . . ?
Cl1 Pd1 P1 C19 -20.75(14) . . . . ?
C9 Pd1 N1 C11 -3.3(4) . . . . ?
P1 Pd1 N1 C11 58.0(11) . . . . ?
Cl1 Pd1 N1 C11 179.5(4) . . . . ?
C9 Pd1 N1 O1 176.4(4) . . . . ?
P1 Pd1 N1 O1 -122.3(9) . . . . ?
Cl1 Pd1 N1 O1 -0.8(4) . . . . ?
C10 Fe1 C1 C2 166.2(3) . . . . ?
C5 Fe1 C1 C2 -118.4(6) . . . . ?
C6 Fe1 C1 C2 124.5(4) . . . . ?
C7 Fe1 C1 C2 83.0(4) . . . . ?
C4 Fe1 C1 C2 -80.2(4) . . . . ?
C8 Fe1 C1 C2 51.3(7) . . . . ?
C3 Fe1 C1 C2 -37.1(4) . . . . ?
C9 Fe1 C1 C2 -162.8(6) . . . . ?
C10 Fe1 C1 C5 -75.4(5) . . . . ?
C6 Fe1 C1 C5 -117.1(4) . . . . ?
C7 Fe1 C1 C5 -158.6(4) . . . . ?
C4 Fe1 C1 C5 38.3(4) . . . . ?
C8 Fe1 C1 C5 169.7(5) . . . . ?
C3 Fe1 C1 C5 81.3(4) . . . . ?
C2 Fe1 C1 C5 118.4(6) . . . . ?
C9 Fe1 C1 C5 -44.3(9) . . . . ?
C5 C1 C2 C3 -0.4(6) . . . . ?
Fe1 C1 C2 C3 59.3(4) . . . . ?
C5 C1 C2 Fe1 -59.6(4) . . . . ?
C10 Fe1 C2 C1 -38.4(9) . . . . ?
C5 Fe1 C2 C1 38.1(4) . . . . ?
C6 Fe1 C2 C1 -73.0(5) . . . . ?
C7 Fe1 C2 C1 -114.8(4) . . . . ?
C4 Fe1 C2 C1 82.8(4) . . . . ?
C8 Fe1 C2 C1 -157.5(4) . . . . ?
C3 Fe1 C2 C1 119.7(6) . . . . ?
C9 Fe1 C2 C1 166.9(5) . . . . ?
C10 Fe1 C2 C3 -158.1(6) . . . . ?
C5 Fe1 C2 C3 -81.6(4) . . . . ?
C6 Fe1 C2 C3 167.3(3) . . . . ?
C7 Fe1 C2 C3 125.5(3) . . . . ?
C1 Fe1 C2 C3 -119.7(6) . . . . ?
C4 Fe1 C2 C3 -36.9(3) . . . . ?
C8 Fe1 C2 C3 82.7(4) . . . . ?
C9 Fe1 C2 C3 47.2(7) . . . . ?
C1 C2 C3 C4 0.2(6) . . . . ?
Fe1 C2 C3 C4 59.3(4) . . . . ?
C1 C2 C3 Fe1 -59.1(4) . . . . ?
C10 Fe1 C3 C4 42.9(6) . . . . ?
C5 Fe1 C3 C4 -39.2(4) . . . . ?
C6 Fe1 C3 C4 -154.9(6) . . . . ?
C7 Fe1 C3 C4 166.1(3) . . . . ?
C1 Fe1 C3 C4 -83.0(4) . . . . ?
C8 Fe1 C3 C4 123.1(3) . . . . ?
C2 Fe1 C3 C4 -120.0(5) . . . . ?
C9 Fe1 C3 C4 80.1(4) . . . . ?
C10 Fe1 C3 C2 162.9(4) . . . . ?
C5 Fe1 C3 C2 80.8(4) . . . . ?
C6 Fe1 C3 C2 -34.9(8) . . . . ?
C7 Fe1 C3 C2 -73.9(4) . . . . ?
C1 Fe1 C3 C2 37.1(4) . . . . ?
C4 Fe1 C3 C2 120.0(5) . . . . ?
C8 Fe1 C3 C2 -116.8(3) . . . . ?
C9 Fe1 C3 C2 -159.9(3) . . . . ?
C2 C3 C4 C5 0.1(6) . . . . ?
Fe1 C3 C4 C5 59.6(4) . . . . ?
C2 C3 C4 Fe1 -59.6(4) . . . . ?
C10 Fe1 C4 C3 -161.4(3) . . . . ?
C5 Fe1 C4 C3 117.5(5) . . . . ?
C6 Fe1 C4 C3 160.6(4) . . . . ?
C7 Fe1 C4 C3 -41.1(8) . . . . ?
C1 Fe1 C4 C3 80.0(4) . . . . ?
C8 Fe1 C4 C3 -77.4(4) . . . . ?
C2 Fe1 C4 C3 36.9(3) . . . . ?
C9 Fe1 C4 C3 -118.5(3) . . . . ?
C10 Fe1 C4 C5 81.1(4) . . . . ?
C6 Fe1 C4 C5 43.1(7) . . . . ?
C7 Fe1 C4 C5 -158.6(6) . . . . ?
C1 Fe1 C4 C5 -37.4(4) . . . . ?
C8 Fe1 C4 C5 165.2(3) . . . . ?
C3 Fe1 C4 C5 -117.5(5) . . . . ?
C2 Fe1 C4 C5 -80.5(4) . . . . ?
C9 Fe1 C4 C5 124.0(4) . . . . ?
C2 C1 C5 C4 0.4(7) . . . . ?
Fe1 C1 C5 C4 -60.1(4) . . . . ?
C2 C1 C5 Fe1 60.5(4) . . . . ?
C3 C4 C5 C1 -0.3(6) . . . . ?
Fe1 C4 C5 C1 60.4(4) . . . . ?
C3 C4 C5 Fe1 -60.7(4) . . . . ?
C10 Fe1 C5 C1 123.6(4) . . . . ?
C6 Fe1 C5 C1 79.7(4) . . . . ?
C7 Fe1 C5 C1 46.7(7) . . . . ?
C4 Fe1 C5 C1 -119.0(5) . . . . ?
C8 Fe1 C5 C1 -165.1(6) . . . . ?
C3 Fe1 C5 C1 -81.0(4) . . . . ?
C2 Fe1 C5 C1 -37.7(4) . . . . ?
C9 Fe1 C5 C1 164.8(3) . . . . ?
C10 Fe1 C5 C4 -117.5(3) . . . . ?
C6 Fe1 C5 C4 -161.4(3) . . . . ?
C7 Fe1 C5 C4 165.7(4) . . . . ?
C1 Fe1 C5 C4 119.0(5) . . . . ?
C8 Fe1 C5 C4 -46.1(9) . . . . ?
C3 Fe1 C5 C4 37.9(3) . . . . ?
C2 Fe1 C5 C4 81.3(4) . . . . ?
C9 Fe1 C5 C4 -76.3(4) . . . . ?
C10 Fe1 C6 C7 118.0(4) . . . . ?
C5 Fe1 C6 C7 -158.6(3) . . . . ?
C1 Fe1 C6 C7 -117.2(3) . . . . ?
C4 Fe1 C6 C7 170.3(5) . . . . ?
C8 Fe1 C6 C7 37.6(2) . . . . ?
C3 Fe1 C6 C7 -51.5(7) . . . . ?
C2 Fe1 C6 C7 -77.7(3) . . . . ?
C9 Fe1 C6 C7 80.8(3) . . . . ?
C5 Fe1 C6 C10 83.5(3) . . . . ?
C7 Fe1 C6 C10 -118.0(4) . . . . ?
C1 Fe1 C6 C10 124.8(3) . . . . ?
C4 Fe1 C6 C10 52.4(6) . . . . ?
C8 Fe1 C6 C10 -80.4(2) . . . . ?
C3 Fe1 C6 C10 -169.4(6) . . . . ?
C2 Fe1 C6 C10 164.3(3) . . . . ?
C9 Fe1 C6 C10 -37.1(2) . . . . ?
C10 C6 C7 C8 0.1(5) . . . . ?
Fe1 C6 C7 C8 -59.3(3) . . . . ?
C10 C6 C7 Fe1 59.3(3) . . . . ?
C10 Fe1 C7 C6 -39.1(3) . . . . ?
C5 Fe1 C7 C6 46.9(6) . . . . ?
C1 Fe1 C7 C6 79.7(3) . . . . ?
C4 Fe1 C7 C6 -166.6(6) . . . . ?
C8 Fe1 C7 C6 -119.7(4) . . . . ?
C3 Fe1 C7 C6 162.0(3) . . . . ?
C2 Fe1 C7 C6 121.6(3) . . . . ?
C9 Fe1 C7 C6 -83.0(3) . . . . ?
C10 Fe1 C7 C8 80.6(3) . . . . ?
C5 Fe1 C7 C8 166.6(5) . . . . ?
C6 Fe1 C7 C8 119.7(4) . . . . ?
C1 Fe1 C7 C8 -160.6(3) . . . . ?
C4 Fe1 C7 C8 -46.9(8) . . . . ?
C3 Fe1 C7 C8 -78.3(3) . . . . ?
C2 Fe1 C7 C8 -118.7(3) . . . . ?
C9 Fe1 C7 C8 36.7(2) . . . . ?
C6 C7 C8 C9 -0.9(5) . . . . ?
Fe1 C7 C8 C9 -60.0(3) . . . . ?
C6 C7 C8 Fe1 59.0(3) . . . . ?
C10 Fe1 C8 C9 38.2(2) . . . . ?
C5 Fe1 C8 C9 -39.0(8) . . . . ?
C6 Fe1 C8 C9 83.3(3) . . . . ?
C7 Fe1 C8 C9 120.5(4) . . . . ?
C1 Fe1 C8 C9 164.7(5) . . . . ?
C4 Fe1 C8 C9 -75.0(3) . . . . ?
C3 Fe1 C8 C9 -116.5(3) . . . . ?
C2 Fe1 C8 C9 -159.1(3) . . . . ?
C10 Fe1 C8 C7 -82.3(3) . . . . ?
C5 Fe1 C8 C7 -159.5(7) . . . . ?
C6 Fe1 C8 C7 -37.2(3) . . . . ?
C1 Fe1 C8 C7 44.2(6) . . . . ?
C4 Fe1 C8 C7 164.5(3) . . . . ?
C3 Fe1 C8 C7 123.0(3) . . . . ?
C2 Fe1 C8 C7 80.4(3) . . . . ?
C9 Fe1 C8 C7 -120.5(4) . . . . ?
C7 C8 C9 C10 1.4(5) . . . . ?
Fe1 C8 C9 C10 -57.4(3) . . . . ?
C7 C8 C9 Pd1 -176.6(4) . . . . ?
Fe1 C8 C9 Pd1 124.6(5) . . . . ?
C7 C8 C9 Fe1 58.8(3) . . . . ?
N1 Pd1 C9 C8 -177.4(5) . . . . ?
P1 Pd1 C9 C8 8.1(5) . . . . ?
Cl1 Pd1 C9 C8 -166.1(3) . . . . ?
N1 Pd1 C9 C10 4.7(3) . . . . ?
P1 Pd1 C9 C10 -169.8(3) . . . . ?
Cl1 Pd1 C9 C10 16.0(7) . . . . ?
N1 Pd1 C9 Fe1 -72.0(2) . . . . ?
P1 Pd1 C9 Fe1 113.5(2) . . . . ?
Cl1 Pd1 C9 Fe1 -60.7(6) . . . . ?
C10 Fe1 C9 C8 -118.5(3) . . . . ?
C5 Fe1 C9 C8 167.1(3) . . . . ?
C6 Fe1 C9 C8 -80.6(3) . . . . ?
C7 Fe1 C9 C8 -37.2(2) . . . . ?
C1 Fe1 C9 C8 -159.0(7) . . . . ?
C4 Fe1 C9 C8 124.8(3) . . . . ?
C3 Fe1 C9 C8 83.3(3) . . . . ?
C2 Fe1 C9 C8 49.6(6) . . . . ?
C5 Fe1 C9 C10 -74.3(4) . . . . ?
C6 Fe1 C9 C10 38.0(3) . . . . ?
C7 Fe1 C9 C10 81.3(3) . . . . ?
C1 Fe1 C9 C10 -40.5(8) . . . . ?
C4 Fe1 C9 C10 -116.6(3) . . . . ?
C8 Fe1 C9 C10 118.5(3) . . . . ?
C3 Fe1 C9 C10 -158.2(3) . . . . ?
C2 Fe1 C9 C10 168.1(5) . . . . ?
C10 Fe1 C9 Pd1 99.2(3) . . . . ?
C5 Fe1 C9 Pd1 24.8(4) . . . . ?
C6 Fe1 C9 Pd1 137.1(3) . . . . ?
C7 Fe1 C9 Pd1 -179.5(3) . . . . ?
C1 Fe1 C9 Pd1 58.7(8) . . . . ?
C4 Fe1 C9 Pd1 -17.5(3) . . . . ?
C8 Fe1 C9 Pd1 -142.3(4) . . . . ?
C3 Fe1 C9 Pd1 -59.1(3) . . . . ?
C2 Fe1 C9 Pd1 -92.7(6) . . . . ?
C8 C9 C10 C11 175.0(4) . . . . ?
Pd1 C9 C10 C11 -6.2(5) . . . . ?
Fe1 C9 C10 C11 116.9(4) . . . . ?
C8 C9 C10 C6 -1.4(5) . . . . ?
Pd1 C9 C10 C6 177.4(3) . . . . ?
Fe1 C9 C10 C6 -59.5(3) . . . . ?
C8 C9 C10 Fe1 58.1(3) . . . . ?
Pd1 C9 C10 Fe1 -123.1(2) . . . . ?
C7 C6 C10 C9 0.8(5) . . . . ?
Fe1 C6 C10 C9 61.0(3) . . . . ?
C7 C6 C10 C11 -175.1(5) . . . . ?
Fe1 C6 C10 C11 -115.0(5) . . . . ?
C7 C6 C10 Fe1 -60.1(3) . . . . ?
C5 Fe1 C10 C9 125.1(3) . . . . ?
C6 Fe1 C10 C9 -119.9(3) . . . . ?
C7 Fe1 C10 C9 -82.0(2) . . . . ?
C1 Fe1 C10 C9 166.1(3) . . . . ?
C4 Fe1 C10 C9 82.2(3) . . . . ?
C8 Fe1 C10 C9 -37.8(2) . . . . ?
C3 Fe1 C10 C9 51.7(5) . . . . ?
C2 Fe1 C10 C9 -165.0(6) . . . . ?
C5 Fe1 C10 C11 9.8(5) . . . . ?
C6 Fe1 C10 C11 124.8(5) . . . . ?
C7 Fe1 C10 C11 162.7(4) . . . . ?
C1 Fe1 C10 C11 50.8(5) . . . . ?
C4 Fe1 C10 C11 -33.1(5) . . . . ?
C8 Fe1 C10 C11 -153.1(4) . . . . ?
C3 Fe1 C10 C11 -63.6(6) . . . . ?
C2 Fe1 C10 C11 79.7(8) . . . . ?
C9 Fe1 C10 C11 -115.3(5) . . . . ?
C5 Fe1 C10 C6 -114.9(3) . . . . ?
C7 Fe1 C10 C6 38.0(3) . . . . ?
C1 Fe1 C10 C6 -74.0(4) . . . . ?
C4 Fe1 C10 C6 -157.9(3) . . . . ?
C8 Fe1 C10 C6 82.1(3) . . . . ?
C3 Fe1 C10 C6 171.6(5) . . . . ?
C2 Fe1 C10 C6 -45.1(7) . . . . ?
C9 Fe1 C10 C6 119.9(3) . . . . ?
O1 N1 C11 C10 -178.9(4) . . . . ?
Pd1 N1 C11 C10 0.8(5) . . . . ?
O1 N1 C11 C12 -1.1(8) . . . . ?
Pd1 N1 C11 C12 178.6(4) . . . . ?
C9 C10 C11 N1 3.6(6) . . . . ?
C6 C10 C11 N1 179.2(5) . . . . ?
Fe1 C10 C11 N1 90.4(4) . . . . ?
C9 C10 C11 C12 -174.1(5) . . . . ?
C6 C10 C11 C12 1.5(8) . . . . ?
Fe1 C10 C11 C12 -87.4(6) . . . . ?
C25 P1 C13 C18 -60.5(3) . . . . ?
C19 P1 C13 C18 51.0(3) . . . . ?
Pd1 P1 C13 C18 174.7(2) . . . . ?
C25 P1 C13 C14 168.6(3) . . . . ?
C19 P1 C13 C14 -79.9(3) . . . . ?
Pd1 P1 C13 C14 43.9(3) . . . . ?
C18 C13 C14 C15 57.9(4) . . . . ?
P1 C13 C14 C15 -168.1(3) . . . . ?
C13 C14 C15 C16 -56.1(5) . . . . ?
C14 C15 C16 C17 55.1(5) . . . . ?
C15 C16 C17 C18 -55.2(5) . . . . ?
C16 C17 C18 C13 56.0(5) . . . . ?
C14 C13 C18 C17 -57.4(4) . . . . ?
P1 C13 C18 C17 170.7(3) . . . . ?
C25 P1 C19 C24 43.1(4) . . . . ?
C13 P1 C19 C24 -69.7(4) . . . . ?
Pd1 P1 C19 C24 164.4(3) . . . . ?
C25 P1 C19 C20 174.0(3) . . . . ?
C13 P1 C19 C20 61.2(3) . . . . ?
Pd1 P1 C19 C20 -64.7(3) . . . . ?
C24 C19 C20 C21 -57.4(5) . . . . ?
P1 C19 C20 C21 168.6(3) . . . . ?
C19 C20 C21 C22 56.9(6) . . . . ?
C20 C21 C22 C23 -55.6(6) . . . . ?
C21 C22 C23 C24 54.6(7) . . . . ?
C20 C19 C24 C23 56.8(5) . . . . ?
P1 C19 C24 C23 -171.2(4) . . . . ?
C22 C23 C24 C19 -55.0(6) . . . . ?
C13 P1 C25 C30 -50.1(3) . . . . ?
C19 P1 C25 C30 -166.0(3) . . . . ?
Pd1 P1 C25 C30 75.0(3) . . . . ?
C13 P1 C25 C26 -174.0(3) . . . . ?
C19 P1 C25 C26 70.0(3) . . . . ?
Pd1 P1 C25 C26 -49.0(3) . . . . ?
C30 C25 C26 C27 56.8(5) . . . . ?
P1 C25 C26 C27 -177.5(3) . . . . ?
C25 C26 C27 C28 -57.5(5) . . . . ?
C26 C27 C28 C29 56.1(6) . . . . ?
C27 C28 C29 C30 -55.2(5) . . . . ?
C26 C25 C30 C29 -55.2(5) . . . . ?
P1 C25 C30 C29 -179.1(3) . . . . ?
C28 C29 C30 C25 55.3(5) . . . . ?
